data_2230377
loop_
_publ_author_name
'Ghalib, Raza Murad'
'Hashim, Rokiah'
'Sulaiman, Othman'
'Quah, Ching Kheng'
'Fun, Hoong-Kun'

_publ_section_title
;
 2-Methyl-5-nitro-1<i>H</i>-benzimidazole monohydrate
;
_journal_coeditor_code IS2711
_journal_issue 6
_journal_name_full 'Acta Crystallographica Section E'
_journal_page_first o1523
_journal_page_last o1524
_journal_paper_doi 10.1107/S1600536811019027
_journal_volume 67
_journal_year 2011
_chemical_formula_iupac 'C8 H7 N3 O2, H2 O'
_chemical_formula_moiety 'C8 H7 N3 O2, H2 O'
_chemical_formula_sum 'C8 H9 N3 O3'
_chemical_formula_weight 195.18
_chemical_name_systematic
;
2-Methyl-5-nitro-1<i>H</i>-benzimidazole monohydrate
;
_space_group_IT_number 2
_symmetry_cell_setting triclinic
_symmetry_space_group_name_Hall '-P 1'
_symmetry_space_group_name_H-M 'P -1'
_atom_sites_solution_hydrogens geom
_atom_sites_solution_primary direct
_atom_sites_solution_secondary difmap
_audit_creation_method SHELXL-97
_cell_angle_alpha 79.421(3)
_cell_angle_beta 73.062(3)
_cell_angle_gamma 67.517(3)
_cell_formula_units_Z 2
_cell_length_a 6.9051(10)
_cell_length_b 7.1309(11)
_cell_length_c 10.0653(15)
_cell_measurement_reflns_used 2800
_cell_measurement_temperature 100
_cell_measurement_theta_max 29.79
_cell_measurement_theta_min 3.10
_cell_volume 436.61(11)
_computing_cell_refinement 'SAINT (Bruker, 2009)'
_computing_data_collection 'APEX2 (Bruker, 2009)'
_computing_data_reduction 'SAINT (Bruker, 2009)'
_computing_molecular_graphics 'SHELXTL (Sheldrick, 2008)'
_computing_publication_material 'SHELXTL (Sheldrick, 2008) and PLATON (Spek, 2009)'
_computing_structure_refinement 'SHELXTL (Sheldrick, 2008)'
_computing_structure_solution 'SHELXTL (Sheldrick, 2008)'
_diffrn_ambient_temperature 100
_diffrn_measured_fraction_theta_full 0.985
_diffrn_measured_fraction_theta_max 0.985
_diffrn_measurement_device_type
;
Bruker SMART APEXII DUO CCD area-detector
;
_diffrn_measurement_method '\f and \w'
_diffrn_radiation_monochromator graphite
_diffrn_radiation_source 'fine-focus sealed tube'
_diffrn_radiation_type MoK\a
_diffrn_radiation_wavelength 0.71073
_diffrn_reflns_av_R_equivalents 0.0315
_diffrn_reflns_av_sigmaI/netI 0.0309
_diffrn_reflns_limit_h_max 8
_diffrn_reflns_limit_h_min -8
_diffrn_reflns_limit_k_max 8
_diffrn_reflns_limit_k_min -8
_diffrn_reflns_limit_l_max 12
_diffrn_reflns_limit_l_min -12
_diffrn_reflns_number 6312
_diffrn_reflns_theta_full 26.50
_diffrn_reflns_theta_max 26.50
_diffrn_reflns_theta_min 2.12
_diffrn_standards_number 0
_exptl_absorpt_coefficient_mu 0.116
_exptl_absorpt_correction_T_max 0.9841
_exptl_absorpt_correction_T_min 0.9418
_exptl_absorpt_correction_type multi-scan
_exptl_absorpt_process_details '(<i>SADABS</i>; Bruker, 2009)'
_exptl_crystal_colour brown
_exptl_crystal_density_diffrn 1.485
_exptl_crystal_density_method 'not measured'
_exptl_crystal_description needle
_exptl_crystal_F_000 204
_exptl_crystal_size_max 0.522
_exptl_crystal_size_mid 0.187
_exptl_crystal_size_min 0.138
_refine_diff_density_max 0.299
_refine_diff_density_min -0.345
_refine_ls_extinction_method none
_refine_ls_goodness_of_fit_ref 1.063
_refine_ls_hydrogen_treatment mixed
_refine_ls_matrix_type full
_refine_ls_number_parameters 140
_refine_ls_number_reflns 1784
_refine_ls_number_restraints 0
_refine_ls_restrained_S_all 1.063
_refine_ls_R_factor_all 0.0481
_refine_ls_R_factor_gt 0.0398
_refine_ls_shift/su_max 0.001
_refine_ls_shift/su_mean 0.000
_refine_ls_structure_factor_coef Fsqd
_refine_ls_weighting_details 'calc w=1/[\s^2^(Fo^2^)+(0.0635P)^2^+0.1355P] where P=(Fo^2^+2Fc^2^)/3'
_refine_ls_weighting_scheme calc
_refine_ls_wR_factor_gt 0.1075
_refine_ls_wR_factor_ref 0.1145
_reflns_number_gt 1506
_reflns_number_total 1784
_reflns_threshold_expression I>2\s(I)
_cod_data_source_file is2711.cif
_cod_data_source_block I
_cod_database_code 2230377
_cod_database_fobs_code 2230377

loop_
_symmetry_equiv_pos_as_xyz
'x, y, z'
'-x, -y, -z'

loop_
_atom_site_type_symbol
_atom_site_label
_atom_site_fract_x
_atom_site_fract_y
_atom_site_fract_z
_atom_site_U_iso_or_equiv
_atom_site_adp_type
_atom_site_calc_flag
_atom_site_refinement_flags
_atom_site_occupancy
_atom_site_symmetry_multiplicity
_atom_site_disorder_assembly
_atom_site_disorder_group
O O1 0.23733(19) -0.19984(17) 0.30176(12) 0.0281(3) Uani d . 1 1 . .
O O2 0.2283(2) 0.0307(2) 0.41865(11) 0.0350(3) Uani d . 1 1 . .
N N1 0.26105(19) 0.47231(19) -0.17804(12) 0.0176(3) Uani d . 1 1 . .
N N2 0.2160(2) 0.17912(19) -0.18388(12) 0.0190(3) Uani d . 1 1 . .
N N3 0.2355(2) -0.0294(2) 0.30934(13) 0.0220(3) Uani d . 1 1 . .
C C1 0.2320(3) 0.4036(2) -0.40419(15) 0.0248(4) Uani d . 1 1 . .
H H1A 0.1500 0.3383 -0.4285 0.037 Uiso calc R 1 1 . .
H H1B 0.3773 0.3594 -0.4608 0.037 Uiso calc R 1 1 . .
H H1C 0.1669 0.5486 -0.4198 0.037 Uiso calc R 1 1 . .
C C2 0.2349(2) 0.3487(2) -0.25514(15) 0.0186(3) Uani d . 1 1 . .
C C3 0.2308(2) 0.1917(2) -0.05118(14) 0.0167(3) Uani d . 1 1 . .
C C4 0.2203(2) 0.0559(2) 0.06588(15) 0.0183(3) Uani d . 1 1 . .
H H4A 0.1994 -0.0652 0.0652 0.022 Uiso calc R 1 1 . .
C C5 0.2426(2) 0.1109(2) 0.18391(15) 0.0185(3) Uani d . 1 1 . .
C C6 0.2731(2) 0.2924(2) 0.19023(15) 0.0189(3) Uani d . 1 1 . .
H H6A 0.2881 0.3206 0.2726 0.023 Uiso calc R 1 1 . .
C C7 0.2808(2) 0.4286(2) 0.07407(15) 0.0187(3) Uani d . 1 1 . .
H H7A 0.2995 0.5504 0.0760 0.022 Uiso calc R 1 1 . .
C C8 0.2594(2) 0.3764(2) -0.04673(15) 0.0168(3) Uani d . 1 1 . .
O O1W 0.28031(19) 0.83785(17) 0.68930(12) 0.0244(3) Uani d . 1 1 . .
H H1N1 0.265(3) 0.598(4) -0.212(2) 0.036(5) Uiso d . 1 1 . .
H H1W1 0.269(3) 0.877(3) 0.608(2) 0.036(5) Uiso d . 1 1 . .
H H2W1 0.257(4) 0.949(4) 0.734(2) 0.052(6) Uiso d . 1 1 . .

loop_
_atom_site_aniso_label
_atom_site_aniso_U_11
_atom_site_aniso_U_22
_atom_site_aniso_U_33
_atom_site_aniso_U_12
_atom_site_aniso_U_13
_atom_site_aniso_U_23
O1 0.0388(7) 0.0180(6) 0.0275(6) -0.0098(5) -0.0114(5) 0.0032(5)
O2 0.0605(8) 0.0352(7) 0.0160(6) -0.0209(6) -0.0151(5) 0.0003(5)
N1 0.0242(6) 0.0138(7) 0.0168(6) -0.0068(5) -0.0075(5) -0.0017(5)
N2 0.0259(6) 0.0153(6) 0.0177(6) -0.0062(5) -0.0089(5) -0.0028(5)
N3 0.0248(7) 0.0214(7) 0.0194(7) -0.0065(5) -0.0076(5) -0.0004(5)
C1 0.0349(8) 0.0219(8) 0.0186(8) -0.0083(7) -0.0104(6) -0.0017(6)
C2 0.0212(7) 0.0157(7) 0.0191(7) -0.0040(6) -0.0069(6) -0.0042(6)
C3 0.0185(7) 0.0161(7) 0.0162(7) -0.0041(6) -0.0064(5) -0.0036(5)
C4 0.0211(7) 0.0137(7) 0.0211(8) -0.0056(6) -0.0062(5) -0.0033(6)
C5 0.0197(7) 0.0179(8) 0.0163(7) -0.0043(6) -0.0061(5) 0.0000(6)
C6 0.0203(7) 0.0206(8) 0.0165(7) -0.0049(6) -0.0066(5) -0.0051(6)
C7 0.0203(7) 0.0166(7) 0.0216(7) -0.0061(6) -0.0066(6) -0.0057(6)
C8 0.0179(7) 0.0146(7) 0.0177(7) -0.0041(5) -0.0053(5) -0.0030(5)
O1W 0.0428(7) 0.0166(6) 0.0191(6) -0.0125(5) -0.0127(5) -0.0008(5)

loop_
_atom_type_symbol
_atom_type_description
_atom_type_scat_dispersion_real
_atom_type_scat_dispersion_imag
_atom_type_scat_source
C C 0.0033 0.0016 'International Tables Vol C Tables 4.2.6.8 and 6.1.1.4'
H H 0.0000 0.0000 'International Tables Vol C Tables 4.2.6.8 and 6.1.1.4'
N N 0.0061 0.0033 'International Tables Vol C Tables 4.2.6.8 and 6.1.1.4'
O O 0.0106 0.0060 'International Tables Vol C Tables 4.2.6.8 and 6.1.1.4'

loop_
_geom_angle_atom_site_label_1
_geom_angle_atom_site_label_2
_geom_angle_atom_site_label_3
_geom_angle_site_symmetry_1
_geom_angle_site_symmetry_3
_geom_angle
_geom_angle_publ_flag
C2 N1 C8 . . 107.18(12) ?
C2 N1 H1N1 . . 122.1(13) ?
C8 N1 H1N1 . . 130.4(13) ?
C2 N2 C3 . . 104.83(12) ?
O1 N3 O2 . . 123.11(13) ?
O1 N3 C5 . . 119.20(13) ?
O2 N3 C5 . . 117.69(13) ?
C2 C1 H1A . . 109.5 ?
C2 C1 H1B . . 109.5 ?
H1A C1 H1B . . 109.5 ?
C2 C1 H1C . . 109.5 ?
H1A C1 H1C . . 109.5 ?
H1B C1 H1C . . 109.5 ?
N2 C2 N1 . . 113.13(13) ?
N2 C2 C1 . . 124.88(13) ?
N1 C2 C1 . . 121.98(13) ?
C4 C3 N2 . . 129.61(13) ?
C4 C3 C8 . . 120.82(13) ?
N2 C3 C8 . . 109.57(13) ?
C5 C4 C3 . . 116.11(13) ?
C5 C4 H4A . . 121.9 ?
C3 C4 H4A . . 121.9 ?
C4 C5 C6 . . 124.00(14) ?
C4 C5 N3 . . 117.95(13) ?
C6 C5 N3 . . 118.05(13) ?
C7 C6 C5 . . 119.80(13) ?
C7 C6 H6A . . 120.1 ?
C5 C6 H6A . . 120.1 ?
C6 C7 C8 . . 117.33(14) ?
C6 C7 H7A . . 121.3 ?
C8 C7 H7A . . 121.3 ?
N1 C8 C7 . . 132.77(14) ?
N1 C8 C3 . . 105.30(12) ?
C7 C8 C3 . . 121.93(14) ?
H1W1 O1W H2W1 . . 109(2) ?

loop_
_geom_bond_atom_site_label_1
_geom_bond_atom_site_label_2
_geom_bond_site_symmetry_2
_geom_bond_distance
_geom_bond_publ_flag
O1 N3 . 1.2271(18) ?
O2 N3 . 1.2334(17) ?
N1 C2 . 1.3660(18) ?
N1 C8 . 1.3710(19) ?
N1 H1N1 . 0.91(2) ?
N2 C2 . 1.320(2) ?
N2 C3 . 1.3905(18) ?
N3 C5 . 1.4609(19) ?
C1 C2 . 1.483(2) ?
C1 H1A . 0.9600 ?
C1 H1B . 0.9600 ?
C1 H1C . 0.9600 ?
C3 C4 . 1.384(2) ?
C3 C8 . 1.414(2) ?
C4 C5 . 1.383(2) ?
C4 H4A . 0.9300 ?
C5 C6 . 1.404(2) ?
C6 C7 . 1.378(2) ?
C6 H6A . 0.9300 ?
C7 C8 . 1.3973(19) ?
C7 H7A . 0.9300 ?
O1W H1W1 . 0.83(2) ?
O1W H2W1 . 0.92(3) ?

loop_
_geom_hbond_atom_site_label_D
_geom_hbond_atom_site_label_H
_geom_hbond_atom_site_label_A
_geom_hbond_site_symmetry_A
_geom_hbond_distance_DH
_geom_hbond_distance_HA
_geom_hbond_distance_DA
_geom_hbond_angle_DHA
_geom_hbond_publ_flag
N1 H1N1 O1W 1_554 0.91(3) 1.84(2) 2.7347(18) 170(2) yes
O1W H1W1 O2 1_565 0.831(19) 2.06(2) 2.8737(17) 168.5(19) yes
O1W H2W1 N2 1_566 0.92(3) 1.86(3) 2.7808(18) 177.2(17) yes

loop_
_geom_torsion_atom_site_label_1
_geom_torsion_atom_site_label_2
_geom_torsion_atom_site_label_3
_geom_torsion_atom_site_label_4
_geom_torsion_site_symmetry_1
_geom_torsion_site_symmetry_2
_geom_torsion_site_symmetry_3
_geom_torsion_site_symmetry_4
_geom_torsion
_geom_torsion_publ_flag
C3 N2 C2 N1 . . . . -0.04(16) ?
C3 N2 C2 C1 . . . . 179.09(13) ?
C8 N1 C2 N2 . . . . 0.05(16) ?
C8 N1 C2 C1 . . . . -179.10(13) ?
C2 N2 C3 C4 . . . . 179.60(14) ?
C2 N2 C3 C8 . . . . 0.01(15) ?
N2 C3 C4 C5 . . . . 179.45(13) ?
C8 C3 C4 C5 . . . . -1.0(2) ?
C3 C4 C5 C6 . . . . 0.4(2) ?
C3 C4 C5 N3 . . . . -179.17(12) ?
O1 N3 C5 C4 . . . . 9.0(2) ?
O2 N3 C5 C4 . . . . -171.14(13) ?
O1 N3 C5 C6 . . . . -170.60(13) ?
O2 N3 C5 C6 . . . . 9.3(2) ?
C4 C5 C6 C7 . . . . 0.4(2) ?
N3 C5 C6 C7 . . . . 179.98(12) ?
C5 C6 C7 C8 . . . . -0.6(2) ?
C2 N1 C8 C7 . . . . 179.43(15) ?
C2 N1 C8 C3 . . . . -0.04(15) ?
C6 C7 C8 N1 . . . . -179.40(14) ?
C6 C7 C8 C3 . . . . 0.0(2) ?
C4 C3 C8 N1 . . . . -179.62(12) ?
N2 C3 C8 N1 . . . . 0.02(15) ?
C4 C3 C8 C7 . . . . 0.8(2) ?
N2 C3 C8 C7 . . . . -179.52(12) ?
